data_4511639
loop_
_publ_author_name
'Thu\'ery, Pierre'
'Harrowfield, Jack'

_publ_section_title
;
 Uranyl Ion Complexes with all-cis-1,3,5-Cyclohexanetricarboxylate:
 Unexpected Framework and Nanotubular Assemblies
;
_journal_issue 8
_journal_name_full 'Crystal Growth &amp; Design'
_journal_page_first 4214
_journal_paper_doi 10.1021/cg500828s
_journal_volume 14
_journal_year 2014
_chemical_formula_sum 'C18 H34 Cu O24 U2'
_chemical_formula_weight 1174.05
_space_group_IT_number 58
_symmetry_cell_setting orthorhombic
_symmetry_space_group_name_Hall '-P 2 2n'
_symmetry_space_group_name_H-M 'P n n m'
_atom_sites_solution_hydrogens geom
_atom_sites_solution_primary direct
_atom_sites_solution_secondary difmap
_audit_creation_method SHELXL-97
_cell_angle_alpha 90.00
_cell_angle_beta 90.00
_cell_angle_gamma 90.00
_cell_formula_units_Z 2
_cell_length_a 10.1436(5)
_cell_length_b 15.6398(7)
_cell_length_c 10.0394(4)
_cell_measurement_reflns_used 40199
_cell_measurement_temperature 150(2)
_cell_measurement_theta_max 28.70
_cell_measurement_theta_min 3.14
_cell_volume 1592.69(12)
_computing_cell_refinement 'HKL2000 (Otwinowski & Minor, 1997)'
_computing_data_collection 'COLLECT (Nonius, 1998)'
_computing_data_reduction 'HKL2000 (Otwinowski & Minor, 1997)'
_computing_molecular_graphics 'SHELXTL (Sheldrick, 2008)'
_computing_publication_material 'SHELXTL (Sheldrick, 2008); PLATON (Spek, 2003)'
_computing_structure_refinement 'SHELXL-97 (Sheldrick, 2008)'
_computing_structure_solution 'SHELXS-97 (Sheldrick, 2008)'
_diffrn_ambient_temperature 150(2)
_diffrn_measured_fraction_theta_full 0.998
_diffrn_measured_fraction_theta_max 0.998
_diffrn_measurement_device_type 'Nonius Kappa-CCD area-detector diffractometer'
_diffrn_measurement_method 'two \f and three \w scans with 2\% steps (327 frames)'
_diffrn_radiation_monochromator graphite
_diffrn_radiation_source 'fine-focus sealed tube'
_diffrn_radiation_type MoK\a
_diffrn_radiation_wavelength 0.71073
_diffrn_reflns_av_R_equivalents 0.0262
_diffrn_reflns_av_unetI/netI 0.0301
_diffrn_reflns_limit_h_max 13
_diffrn_reflns_limit_h_min -13
_diffrn_reflns_limit_k_max 21
_diffrn_reflns_limit_k_min -21
_diffrn_reflns_limit_l_max 13
_diffrn_reflns_limit_l_min -13
_diffrn_reflns_number 40199
_diffrn_reflns_theta_full 28.70
_diffrn_reflns_theta_max 28.70
_diffrn_reflns_theta_min 3.14
_diffrn_standards_decay_% 0
_diffrn_standards_interval_time 0
_diffrn_standards_number 0
_exptl_absorpt_coefficient_mu 10.898
_exptl_absorpt_correction_T_max 0.520
_exptl_absorpt_correction_T_min 0.371
_exptl_absorpt_correction_type multi-scan
_exptl_absorpt_process_details 'SCALEPACK (Otwinowski & Minor, 1997)'
_exptl_crystal_colour 'translucent light yellow'
_exptl_crystal_density_diffrn 2.448
_exptl_crystal_density_method 'not measured'
_exptl_crystal_description platelet
_exptl_crystal_F_000 1094
_exptl_crystal_size_max 0.14
_exptl_crystal_size_mid 0.12
_exptl_crystal_size_min 0.06
_refine_diff_density_max 1.622
_refine_diff_density_min -1.474
_refine_diff_density_rms 0.188
_refine_ls_extinction_method none
_refine_ls_goodness_of_fit_ref 1.169
_refine_ls_hydrogen_treatment constr
_refine_ls_matrix_type full
_refine_ls_number_parameters 124
_refine_ls_number_reflns 2171
_refine_ls_number_restraints 12
_refine_ls_restrained_S_all 1.168
_refine_ls_R_factor_all 0.0392
_refine_ls_R_factor_gt 0.0322
_refine_ls_shift/su_max 0.001
_refine_ls_shift/su_mean 0.000
_refine_ls_structure_factor_coef Fsqd
_refine_ls_weighting_details 'calc w=1/[\s^2^(Fo^2^)+(0.0360P)^2^+5.0541P] where P=(Fo^2^+2Fc^2^)/3'
_refine_ls_weighting_scheme calc
_refine_ls_wR_factor_gt 0.0777
_refine_ls_wR_factor_ref 0.0796
_reflns_number_gt 1937
_reflns_number_total 2171
_reflns_threshold_expression >2sigma(I)
_cod_data_source_file cg500828s_si_003.cif
_cod_data_source_block 5
_cod_depositor_comments 'Adding full bibliography for 4511635--4511642.cif.'
_cod_database_code 4511639

loop_
_symmetry_equiv_pos_as_xyz
'x, y, z'
'-x, -y, z'
'-x+1/2, y+1/2, -z+1/2'
'x+1/2, -y+1/2, -z+1/2'
'-x, -y, -z'
'x, y, -z'
'x-1/2, -y-1/2, z-1/2'
'-x-1/2, y-1/2, z-1/2'

loop_
_atom_site_label
_atom_site_type_symbol
_atom_site_fract_x
_atom_site_fract_y
_atom_site_fract_z
_atom_site_U_iso_or_equiv
_atom_site_adp_type
_atom_site_occupancy
_atom_site_symmetry_multiplicity
_atom_site_calc_flag
_atom_site_refinement_flags
U U 0.63037(2) 0.150791(15) 0.0000 0.02226(10) Uani 1 2 d S
Cu Cu 0.5000 0.5000 0.0000 0.0300(3) Uani 1 4 d S
O1 O 0.7775(5) 0.2094(4) 0.0000 0.0315(12) Uani 1 2 d S
O2 O 0.4797(5) 0.0971(3) 0.0000 0.0298(11) Uani 1 2 d S
O3 O 0.6338(4) 0.1606(2) 0.2446(4) 0.0341(10) Uani 1 1 d .
O4 O 0.5375(4) 0.2656(2) 0.1400(3) 0.0283(8) Uani 1 1 d .
O5 O 0.7572(5) 0.5292(2) 0.3923(4) 0.0389(10) Uani 1 1 d .
O6 O 0.6494(6) 0.4206(4) 0.0000 0.0445(16) Uani 1 2 d S
H6A H 0.6165 0.3667 0.0000 0.053 Uiso 1 2 d SR
H6B H 0.7382 0.4453 0.0000 0.053 Uiso 1 2 d SR
O7 O 0.5944(6) 0.5758(3) -0.1489(7) 0.0664(16) Uani 1 1 d .
H7A H 0.5346 0.6242 -0.1491 0.080 Uiso 0.50 1 d PR
H7B H 0.6850 0.5768 -0.1310 0.080 Uiso 0.50 1 d PR
H7C H 0.6421 0.5529 -0.2074 0.080 Uiso 0.50 1 d PR
H7D H 0.6221 0.6199 -0.0874 0.080 Uiso 0.50 1 d PR
O8 O 0.140(2) 0.5109(17) 0.890(3) 0.080(4) Uani 0.25 1 d PU
O9 O 0.0000 0.5000 0.841(2) 0.080(4) Uani 0.50 2 d SPU
C1 C 0.5882(7) 0.2290(5) 0.5000 0.0240(14) Uani 1 2 d S
H1A H 0.6785 0.2049 0.5000 0.029 Uiso 1 2 calc SR
H1B H 0.5248 0.1809 0.5000 0.029 Uiso 1 2 calc SR
C2 C 0.5682(5) 0.2828(3) 0.3764(5) 0.0238(10) Uani 1 1 d .
H2 H 0.4769 0.3066 0.3803 0.029 Uiso 1 1 calc R
C3 C 0.6648(6) 0.3593(3) 0.3740(5) 0.0272(11) Uani 1 1 d .
H3A H 0.7567 0.3382 0.3686 0.033 Uiso 1 1 calc R
H3B H 0.6475 0.3953 0.2948 0.033 Uiso 1 1 calc R
C4 C 0.6468(7) 0.4119(5) 0.5000 0.0260(15) Uani 1 2 d S
H4 H 0.5523 0.4301 0.5000 0.031 Uiso 1 2 calc SR
C5 C 0.5801(5) 0.2335(3) 0.2480(5) 0.0256(10) Uani 1 1 d .
C6 C 0.7267(9) 0.4945(5) 0.5000 0.0341(17) Uani 1 2 d S

loop_
_atom_site_aniso_label
_atom_site_aniso_U_11
_atom_site_aniso_U_22
_atom_site_aniso_U_33
_atom_site_aniso_U_23
_atom_site_aniso_U_13
_atom_site_aniso_U_12
U 0.02884(15) 0.01935(14) 0.01859(14) 0.000 0.000 0.00173(10)
Cu 0.0346(6) 0.0209(6) 0.0346(7) 0.000 0.000 0.0041(5)
O1 0.019(2) 0.038(3) 0.038(3) 0.000 0.000 -0.002(2)
O2 0.034(3) 0.023(2) 0.033(3) 0.000 0.000 -0.004(2)
O3 0.060(3) 0.0279(19) 0.0148(17) -0.0024(14) -0.0033(16) 0.0159(17)
O4 0.044(2) 0.0222(16) 0.0186(17) -0.0021(14) -0.0022(15) 0.0090(15)
O5 0.065(3) 0.0288(19) 0.0229(18) -0.0031(15) 0.0027(19) -0.0187(19)
O6 0.038(3) 0.027(3) 0.069(5) 0.000 0.000 0.002(2)
O7 0.069(3) 0.034(2) 0.096(5) 0.019(3) -0.006(3) 0.004(2)
O8 0.086(7) 0.070(7) 0.083(8) -0.0005(10) -0.0005(10) 0.022(6)
O9 0.086(7) 0.070(7) 0.083(8) 0.000 0.000 0.022(6)
C1 0.027(3) 0.021(3) 0.023(3) 0.000 0.000 0.002(3)
C2 0.031(2) 0.022(2) 0.018(2) -0.0004(18) -0.0004(19) -0.003(2)
C3 0.036(2) 0.023(2) 0.023(2) -0.002(2) -0.001(2) -0.005(2)
C4 0.035(4) 0.024(3) 0.019(3) 0.000 0.000 -0.010(3)
C5 0.033(2) 0.023(2) 0.021(2) -0.0001(19) 0.001(2) -0.001(2)
C6 0.050(5) 0.026(4) 0.026(4) 0.000 0.000 -0.008(4)

loop_
_atom_type_symbol
_atom_type_description
_atom_type_scat_dispersion_real
_atom_type_scat_dispersion_imag
_atom_type_scat_source
C C 0.0033 0.0016 'International Tables Vol C Tables 4.2.6.8 and 6.1.1.4'
H H 0.0000 0.0000 'International Tables Vol C Tables 4.2.6.8 and 6.1.1.4'
O O 0.0106 0.0060 'International Tables Vol C Tables 4.2.6.8 and 6.1.1.4'
U U -9.6767 9.6646 'International Tables Vol C Tables 4.2.6.8 and 6.1.1.4'
Cu Cu 0.3201 1.2651 'International Tables Vol C Tables 4.2.6.8 and 6.1.1.4'

loop_
_geom_angle_atom_site_label_1
_geom_angle_atom_site_label_2
_geom_angle_atom_site_label_3
_geom_angle
_geom_angle_site_symmetry_1
_geom_angle_site_symmetry_3
O2 U O1 177.2(2) . .
O2 U O3 92.44(10) . 6
O1 U O3 87.43(10) . 6
O2 U O3 92.44(10) . .
O1 U O3 87.43(10) . .
O3 U O3 172.64(18) 6 .
O2 U O5 91.93(18) . 8_755
O1 U O5 90.56(19) . 8_755
O3 U O5 66.69(12) 6 8_755
O3 U O5 118.62(12) . 8_755
O2 U O5 91.93(18) . 3_645
O1 U O5 90.56(19) . 3_645
O3 U O5 118.62(12) 6 3_645
O3 U O5 66.69(12) . 3_645
O5 U O5 51.99(17) 8_755 3_645
O2 U O4 90.90(16) . .
O1 U O4 86.83(17) . .
O3 U O4 121.90(11) 6 .
O3 U O4 52.51(11) . .
O5 U O4 170.83(12) 8_755 .
O5 U O4 119.20(12) 3_645 .
O2 U O4 90.90(16) . 6
O1 U O4 86.83(17) . 6
O3 U O4 52.51(11) 6 6
O3 U O4 121.90(11) . 6
O5 U O4 119.20(12) 8_755 6
O5 U O4 170.83(12) 3_645 6
O4 U O4 69.46(16) . 6
O6 Cu O6 180 5_665 .
O6 Cu O7 90.28(19) 5_665 2_665
O6 Cu O7 89.72(19) . 2_665
O6 Cu O7 90.28(19) 5_665 5_665
O6 Cu O7 89.72(19) . 5_665
O7 Cu O7 88.9(3) 2_665 5_665
O6 Cu O7 89.72(19) 5_665 6
O6 Cu O7 90.28(19) . 6
O7 Cu O7 180 2_665 6
O7 Cu O7 91.1(3) 5_665 6
O6 Cu O7 89.72(19) 5_665 .
O6 Cu O7 90.28(19) . .
O7 Cu O7 91.1(3) 2_665 .
O7 Cu O7 180.0 5_665 .
O7 Cu O7 88.9(3) 6 .
C5 O3 U 94.4(3) . .
C5 O4 U 93.9(3) . .
C6 O5 U 94.0(4) . 3_655
Cu O6 H6A 107.7 . .
Cu O6 H6B 117.5 . .
H6A O6 H6B 134.8 . .
Cu O7 H7A 98.9 . .
Cu O7 H7B 108.4 . .
H7A O7 H7B 127.0 . .
Cu O7 H7C 120.7 . .
Cu O7 H7D 94.6 . .
H7C O7 H7D 125.7 . .
C2 C1 C2 110.3(6) . 6_556
C2 C1 H1A 109.6 . .
C2 C1 H1A 109.6 6_556 .
C2 C1 H1B 109.6 . .
C2 C1 H1B 109.6 6_556 .
H1A C1 H1B 108.1 . .
C5 C2 C1 114.0(4) . .
C5 C2 C3 109.4(4) . .
C1 C2 C3 111.0(4) . .
C5 C2 H2 107.4 . .
C1 C2 H2 107.4 . .
C3 C2 H2 107.4 . .
C4 C3 C2 109.3(5) . .
C4 C3 H3A 109.8 . .
C2 C3 H3A 109.8 . .
C4 C3 H3B 109.8 . .
C2 C3 H3B 109.8 . .
H3A C3 H3B 108.3 . .
C3 C4 C3 112.6(6) 6_556 .
C3 C4 C6 113.2(4) 6_556 .
C3 C4 C6 113.2(4) . .
C3 C4 H4 105.6 6_556 .
C3 C4 H4 105.6 . .
C6 C4 H4 105.6 . .
O3 C5 O4 118.7(5) . .
O3 C5 C2 121.3(5) . .
O4 C5 C2 120.0(4) . .
O5 C6 O5 120.0(7) 6_556 .
O5 C6 C4 120.0(4) 6_556 .
O5 C6 C4 120.0(4) . .

loop_
_geom_bond_atom_site_label_1
_geom_bond_atom_site_label_2
_geom_bond_distance
_geom_bond_site_symmetry_2
U O2 1.743(5) .
U O1 1.751(5) .
U O3 2.461(4) 6
U O3 2.461(4) .
U O5 2.467(4) 8_755
U O5 2.467(4) 3_645
U O4 2.468(3) .
U O4 2.468(3) 6
Cu O6 1.959(6) 5_665
Cu O6 1.959(6) .
Cu O7 2.135(6) 2_665
Cu O7 2.135(6) 5_665
Cu O7 2.135(6) 6
Cu O7 2.135(6) .
O3 C5 1.263(6) .
O4 C5 1.271(6) .
O5 C6 1.249(5) .
O5 U 2.467(4) 3_655
O6 H6A 0.9076 .
O6 H6B 0.9800 .
O7 H7A 0.9700 .
O7 H7B 0.9363 .
O7 H7C 0.8416 .
O7 H7D 0.9665 .
C1 C2 1.513(6) .
C1 C2 1.513(6) 6_556
C1 H1A 0.9900 .
C1 H1B 0.9900 .
C2 C5 1.507(7) .
C2 C3 1.547(7) .
C2 H2 1.0000 .
C3 C4 1.520(6) .
C3 H3A 0.9900 .
C3 H3B 0.9900 .
C4 C3 1.520(6) 6_556
C4 C6 1.524(10) .
C4 H4 1.0000 .
C6 O5 1.249(5) 6_556

loop_
_geom_hbond_atom_site_label_D
_geom_hbond_atom_site_label_H
_geom_hbond_atom_site_label_A
_geom_hbond_distance_DH
_geom_hbond_distance_HA
_geom_hbond_distance_DA
_geom_hbond_angle_DHA
_geom_hbond_site_symmetry_A
O6 H6A O4 0.91 2.26 3.024(7) 141.3 .
O6 H6A O4 0.91 2.26 3.024(7) 141.3 6
O6 H6B O8 0.98 1.79 2.63(3) 141.5 5_666
O6 H6B O8 0.98 1.79 2.63(3) 141.5 2_664
O7 H7A O4 0.97 1.87 2.819(6) 163.9 5_665
O7 H7B O8 0.94 2.25 3.04(2) 141.3 2_664
O7 H7C O5 0.84 2.22 3.038(8) 162.9 6
O7 H7D O7 0.97 2.49 2.989(13) 112.3 6
